data_4316447
loop_
_publ_author_name
'Norio Nakata'
'Takashige Ikeda'
'Akihiko Ishii'

_publ_section_title
;
 Syntheses of Selenolato-Bridged Dinuclear Hydridoplatinum Complexes
 [Pt2H2(\m-SetBu)2(PPh3)2] and [Pt2H(SetBu)(\m-SetBu)2(PPh3)2]: Unusual
 Thermal Reaction of Hydrido(1,1-Dimethylethaneselenolato) Platinum
 Complex cis-[PtH(SetBu)(PPh3)2]
;
_journal_name_full 'Inorganic Chemistry'
_journal_page_first 8112
_journal_page_last 8116
_journal_paper_doi 10.1021/ic1011742
_journal_volume 49
_journal_year 2010
_chemical_formula_moiety 'C44 H50 P2 Pt2 Se2, C H2 Cl2'
_chemical_formula_sum 'C45 H52 Cl2 P2 Pt2 Se2'
_chemical_formula_weight 1273.81
_chemical_name_common '[Pt2H2(SetBu)2(PPh3)2]_CH2Cl2'
_chemical_name_systematic
; 
 [Pt2H2(SetBu)2(PPh3)2]_CH2Cl2 
;
_space_group_IT_number 14
_symmetry_cell_setting monoclinic
_symmetry_Int_Tables_number 14
_symmetry_space_group_name_Hall '-P 2ybc'
_symmetry_space_group_name_H-M 'P 1 21/c 1'
_atom_sites_solution_hydrogens geom
_atom_sites_solution_primary direct
_atom_sites_solution_secondary difmap
_audit_creation_method SHELXL-97
_cell_angle_alpha 90.00
_cell_angle_beta 105.471(4)
_cell_angle_gamma 90.00
_cell_formula_units_Z 4
_cell_length_a 16.169(3)
_cell_length_b 10.802(2)
_cell_length_c 26.764(5)
_cell_measurement_temperature 103(2)
_cell_volume 4505.2(15)
_computing_cell_refinement 'Bruker SMART'
_computing_data_collection 'Bruker SMART'
_computing_data_reduction 'Bruker SMART'
_computing_molecular_graphics ORTEP
_computing_publication_material CIFTAB
_computing_structure_refinement 'SHELXL-97 (Sheldrick, 1997)'
_computing_structure_solution 'SHELXS-97 (Sheldrick, 1990)'
_diffrn_ambient_temperature 103(2)
_diffrn_measured_fraction_theta_full 0.997
_diffrn_measured_fraction_theta_max 0.997
_diffrn_measurement_device_type 'CCD area detector'
_diffrn_measurement_method 'phi and omega scans'
_diffrn_radiation_monochromator graphite
_diffrn_radiation_source 'fine-focus sealed tube'
_diffrn_radiation_type MoK\a
_diffrn_radiation_wavelength 0.71073
_diffrn_reflns_av_R_equivalents 0.0658
_diffrn_reflns_av_sigmaI/netI 0.0739
_diffrn_reflns_limit_h_max 19
_diffrn_reflns_limit_h_min -19
_diffrn_reflns_limit_k_max 13
_diffrn_reflns_limit_k_min -12
_diffrn_reflns_limit_l_max 16
_diffrn_reflns_limit_l_min -32
_diffrn_reflns_number 24786
_diffrn_reflns_theta_full 25.50
_diffrn_reflns_theta_max 25.50
_diffrn_reflns_theta_min 1.58
_exptl_absorpt_coefficient_mu 8.040
_exptl_absorpt_correction_T_max 0.3255
_exptl_absorpt_correction_T_min 0.2118
_exptl_absorpt_correction_type empirical
_exptl_crystal_colour paleyellow
_exptl_crystal_density_diffrn 1.878
_exptl_crystal_density_meas ?
_exptl_crystal_density_method 'not measured'
_exptl_crystal_description prism
_exptl_crystal_F_000 2440
_exptl_crystal_size_max 0.28
_exptl_crystal_size_mid 0.26
_exptl_crystal_size_min 0.18
_refine_diff_density_max 3.877
_refine_diff_density_min -1.566
_refine_diff_density_rms 0.212
_refine_ls_extinction_method none
_refine_ls_goodness_of_fit_ref 1.034
_refine_ls_hydrogen_treatment mixed
_refine_ls_matrix_type full
_refine_ls_number_parameters 492
_refine_ls_number_reflns 8365
_refine_ls_number_restraints 1
_refine_ls_restrained_S_all 1.034
_refine_ls_R_factor_all 0.0708
_refine_ls_R_factor_gt 0.0509
_refine_ls_shift/su_max 0.001
_refine_ls_shift/su_mean 0.000
_refine_ls_structure_factor_coef Fsqd
_refine_ls_weighting_details 'calc w=1/[\s^2^(Fo^2^)+(0.0575P)^2^+14.1512P] where P=(Fo^2^+2Fc^2^)/3'
_refine_ls_weighting_scheme calc
_refine_ls_wR_factor_gt 0.1146
_refine_ls_wR_factor_ref 0.1247
_reflns_number_gt 6453
_reflns_number_total 8365
_reflns_threshold_expression >2sigma(I)
_cod_data_source_file ic1011742_si_003.cif
_cod_data_source_block compound2
_cod_depositor_comments
;
The following automatic conversions were performed:

'_exptl_crystal_density_meas' value 'not measured' was changed to '?'
- the value is perceived as not measured.

Automatic conversion script
Id: cif_fix_values 3008 2015-01-20 13:52:24Z robertas 
;
_cod_original_cell_volume 4505.0(15)
_cod_original_sg_symbol_H-M 'P 21/c'
_cod_database_code 4316447

loop_
_symmetry_equiv_pos_as_xyz
'x, y, z'
'-x, y+1/2, -z+1/2'
'-x, -y, -z'
'x, -y-1/2, z-1/2'

loop_
_atom_site_label
_atom_site_type_symbol
_atom_site_fract_x
_atom_site_fract_y
_atom_site_fract_z
_atom_site_U_iso_or_equiv
_atom_site_adp_type
_atom_site_occupancy
_atom_site_symmetry_multiplicity
_atom_site_calc_flag
_atom_site_refinement_flags
_atom_site_disorder_assembly
_atom_site_disorder_group
Pt1 Pt 0.63119(2) 0.75342(3) 0.437348(14) 0.02555(11) Uani 1 1 d . . .
H1 H 0.540(5) 0.787(8) 0.443(3) 0.02(2) Uiso 1 1 d . . .
Se1 Se 0.56274(5) 0.68039(8) 0.34939(4) 0.0259(2) Uani 1 1 d . . .
Pt2 Pt 0.69526(2) 0.70084(4) 0.322405(14) 0.02627(12) Uani 1 1 d D . .
H2 H 0.655(7) 0.712(11) 0.2612(8) 0.07(4) Uiso 1 1 d D . .
Se2 Se 0.76630(5) 0.67974(8) 0.41754(4) 0.0245(2) Uani 1 1 d . . .
C1 C 0.4795(6) 0.8077(10) 0.3107(4) 0.033(2) Uani 1 1 d . . .
C2 C 0.5244(7) 0.9330(10) 0.3120(5) 0.049(3) Uani 1 1 d . . .
H3 H 0.4831 0.9945 0.2933 0.074 Uiso 1 1 calc R . .
H4 H 0.5715 0.9251 0.2955 0.074 Uiso 1 1 calc R . .
H5 H 0.5474 0.9595 0.3480 0.074 Uiso 1 1 calc R . .
C3 C 0.4462(7) 0.7624(11) 0.2563(4) 0.046(3) Uani 1 1 d . . .
H6 H 0.4242 0.6779 0.2566 0.069 Uiso 1 1 calc R . .
H7 H 0.4927 0.7627 0.2391 0.069 Uiso 1 1 calc R . .
H8 H 0.3999 0.8168 0.2374 0.069 Uiso 1 1 calc R . .
C4 C 0.4087(6) 0.8202(11) 0.3380(4) 0.042(3) Uani 1 1 d . . .
H9 H 0.3686 0.8852 0.3211 0.062 Uiso 1 1 calc R . .
H10 H 0.4339 0.8422 0.3744 0.062 Uiso 1 1 calc R . .
H11 H 0.3780 0.7414 0.3360 0.062 Uiso 1 1 calc R . .
C5 C 0.7772(5) 0.4979(8) 0.4346(4) 0.027(2) Uani 1 1 d . . .
C6 C 0.6979(6) 0.4292(9) 0.4078(4) 0.037(2) Uani 1 1 d . . .
H12 H 0.6922 0.4277 0.3704 0.056 Uiso 1 1 calc R . .
H13 H 0.6478 0.4704 0.4143 0.056 Uiso 1 1 calc R . .
H14 H 0.7014 0.3442 0.4210 0.056 Uiso 1 1 calc R . .
C7 C 0.8554(6) 0.4523(10) 0.4186(4) 0.039(3) Uani 1 1 d . . .
H15 H 0.8645 0.3642 0.4271 0.059 Uiso 1 1 calc R . .
H16 H 0.9060 0.4995 0.4371 0.059 Uiso 1 1 calc R . .
H17 H 0.8460 0.4637 0.3811 0.059 Uiso 1 1 calc R . .
C8 C 0.7939(7) 0.4895(10) 0.4931(4) 0.042(3) Uani 1 1 d . . .
H18 H 0.7455 0.5256 0.5035 0.063 Uiso 1 1 calc R . .
H19 H 0.8465 0.5350 0.5098 0.063 Uiso 1 1 calc R . .
H20 H 0.8006 0.4025 0.5038 0.063 Uiso 1 1 calc R . .
P1 P 0.68033(14) 0.8168(2) 0.51867(10) 0.0249(5) Uani 1 1 d . . .
C9 C 0.6201(5) 0.7503(9) 0.5607(4) 0.030(2) Uani 1 1 d . . .
C10 C 0.6050(6) 0.8163(10) 0.6022(4) 0.034(2) Uani 1 1 d . . .
H21 H 0.6264 0.8982 0.6092 0.041 Uiso 1 1 calc R . .
C11 C 0.5583(6) 0.7620(10) 0.6336(4) 0.037(2) Uani 1 1 d . . .
H22 H 0.5481 0.8067 0.6620 0.044 Uiso 1 1 calc R . .
C12 C 0.5272(6) 0.6435(10) 0.6231(4) 0.037(2) Uani 1 1 d . . .
H23 H 0.4958 0.6064 0.6446 0.044 Uiso 1 1 calc R . .
C13 C 0.5411(6) 0.5780(10) 0.5819(4) 0.033(2) Uani 1 1 d . . .
H24 H 0.5194 0.4962 0.5751 0.039 Uiso 1 1 calc R . .
C14 C 0.5867(6) 0.6315(8) 0.5503(4) 0.030(2) Uani 1 1 d . . .
H25 H 0.5952 0.5868 0.5215 0.036 Uiso 1 1 calc R . .
C15 C 0.6748(6) 0.9834(9) 0.5268(4) 0.028(2) Uani 1 1 d . . .
C16 C 0.7312(6) 1.0457(10) 0.5675(4) 0.035(2) Uani 1 1 d . . .
H26 H 0.7740 1.0007 0.5919 0.042 Uiso 1 1 calc R . .
C17 C 0.7253(6) 1.1724(9) 0.5726(4) 0.036(2) Uani 1 1 d . . .
H27 H 0.7652 1.2145 0.5998 0.043 Uiso 1 1 calc R . .
C18 C 0.6619(7) 1.2376(9) 0.5384(4) 0.037(2) Uani 1 1 d . . .
H28 H 0.6565 1.3242 0.5429 0.044 Uiso 1 1 calc R . .
C19 C 0.6058(7) 1.1776(10) 0.4973(5) 0.044(3) Uani 1 1 d . . .
H29 H 0.5636 1.2229 0.4725 0.052 Uiso 1 1 calc R . .
C20 C 0.6124(6) 1.0510(9) 0.4929(4) 0.033(2) Uani 1 1 d . . .
H30 H 0.5724 1.0092 0.4657 0.040 Uiso 1 1 calc R . .
C21 C 0.7912(6) 0.7802(8) 0.5530(4) 0.026(2) Uani 1 1 d . . .
C22 C 0.8129(6) 0.7058(9) 0.5965(4) 0.033(2) Uani 1 1 d . . .
H31 H 0.7690 0.6744 0.6106 0.040 Uiso 1 1 calc R . .
C23 C 0.8995(6) 0.6760(9) 0.6203(4) 0.035(2) Uani 1 1 d . . .
H32 H 0.9144 0.6253 0.6504 0.042 Uiso 1 1 calc R . .
C24 C 0.9623(6) 0.7219(9) 0.5990(4) 0.036(3) Uani 1 1 d . . .
H33 H 1.0207 0.7027 0.6150 0.044 Uiso 1 1 calc R . .
C25 C 0.9425(6) 0.7932(10) 0.5561(4) 0.038(2) Uani 1 1 d . . .
H34 H 0.9865 0.8238 0.5419 0.045 Uiso 1 1 calc R . .
C26 C 0.8566(6) 0.8214(9) 0.5328(4) 0.031(2) Uani 1 1 d . . .
H35 H 0.8426 0.8702 0.5022 0.037 Uiso 1 1 calc R . .
P2 P 0.81044(15) 0.7280(2) 0.29408(10) 0.0271(5) Uani 1 1 d . . .
C27 C 0.8326(6) 0.6009(9) 0.2547(4) 0.029(2) Uani 1 1 d . . .
C28 C 0.8064(6) 0.4834(9) 0.2616(4) 0.034(2) Uani 1 1 d . . .
H36 H 0.7714 0.4702 0.2846 0.041 Uiso 1 1 calc R . .
C29 C 0.8296(7) 0.3825(10) 0.2360(4) 0.043(3) Uani 1 1 d . . .
H37 H 0.8131 0.3010 0.2427 0.051 Uiso 1 1 calc R . .
C30 C 0.8770(6) 0.4026(10) 0.2007(4) 0.037(3) Uani 1 1 d . . .
H38 H 0.8931 0.3349 0.1827 0.044 Uiso 1 1 calc R . .
C31 C 0.9008(6) 0.5209(10) 0.1918(4) 0.038(3) Uani 1 1 d . . .
H39 H 0.9315 0.5349 0.1666 0.046 Uiso 1 1 calc R . .
C32 C 0.8807(6) 0.6185(10) 0.2186(4) 0.033(2) Uani 1 1 d . . .
H40 H 0.8995 0.6993 0.2129 0.040 Uiso 1 1 calc R . .
C33 C 0.9120(6) 0.7441(9) 0.3445(4) 0.028(2) Uani 1 1 d . . .
C34 C 0.9242(6) 0.8498(10) 0.3764(4) 0.038(2) Uani 1 1 d . . .
H41 H 0.8815 0.9125 0.3705 0.046 Uiso 1 1 calc R . .
C35 C 0.9980(6) 0.8622(11) 0.4163(4) 0.042(3) Uani 1 1 d . . .
H42 H 1.0074 0.9356 0.4366 0.051 Uiso 1 1 calc R . .
C36 C 1.0569(6) 0.7703(10) 0.4266(4) 0.036(2) Uani 1 1 d . . .
H43 H 1.1062 0.7776 0.4553 0.043 Uiso 1 1 calc R . .
C37 C 1.0459(6) 0.6673(9) 0.3961(4) 0.033(2) Uani 1 1 d . . .
H44 H 1.0882 0.6040 0.4034 0.039 Uiso 1 1 calc R . .
C38 C 0.9744(6) 0.6539(9) 0.3547(4) 0.031(2) Uani 1 1 d . . .
H45 H 0.9681 0.5824 0.3334 0.037 Uiso 1 1 calc R . .
C39 C 0.8074(6) 0.8664(9) 0.2531(4) 0.031(2) Uani 1 1 d . . .
C40 C 0.7305(6) 0.9026(9) 0.2203(4) 0.037(2) Uani 1 1 d . . .
H46 H 0.6794 0.8586 0.2199 0.045 Uiso 1 1 calc R . .
C41 C 0.7276(7) 1.0018(10) 0.1885(4) 0.045(3) Uani 1 1 d . . .
H47 H 0.6746 1.0237 0.1649 0.054 Uiso 1 1 calc R . .
C42 C 0.7997(8) 1.0713(10) 0.1896(4) 0.045(3) Uani 1 1 d . . .
H48 H 0.7967 1.1406 0.1673 0.054 Uiso 1 1 calc R . .
C43 C 0.8780(7) 1.0368(10) 0.2247(4) 0.044(3) Uani 1 1 d . . .
H49 H 0.9282 1.0846 0.2269 0.052 Uiso 1 1 calc R . .
C44 C 0.8822(6) 0.9338(10) 0.2561(4) 0.034(2) Uani 1 1 d . . .
H50 H 0.9351 0.9094 0.2792 0.040 Uiso 1 1 calc R . .
C45 C 0.7306(8) 0.4351(12) 0.8910(5) 0.060(3) Uani 1 1 d . . .
H51 H 0.6792 0.3934 0.8963 0.071 Uiso 1 1 calc R . .
H52 H 0.7194 0.5253 0.8889 0.071 Uiso 1 1 calc R . .
Cl1 Cl 0.81815(19) 0.4046(3) 0.94365(12) 0.0513(7) Uani 1 1 d . . .
Cl2 Cl 0.7477(3) 0.3852(4) 0.83341(14) 0.0838(13) Uani 1 1 d . . .

loop_
_atom_site_aniso_label
_atom_site_aniso_U_11
_atom_site_aniso_U_22
_atom_site_aniso_U_33
_atom_site_aniso_U_23
_atom_site_aniso_U_13
_atom_site_aniso_U_12
Pt1 0.02227(17) 0.0307(2) 0.0263(2) -0.00070(17) 0.01087(14) 0.00039(15)
Se1 0.0226(4) 0.0282(5) 0.0296(5) -0.0016(4) 0.0115(4) -0.0014(4)
Pt2 0.02198(18) 0.0338(2) 0.0257(2) -0.00017(17) 0.01098(14) 0.00094(15)
Se2 0.0230(4) 0.0262(5) 0.0271(5) 0.0014(4) 0.0113(4) -0.0003(3)
C1 0.022(4) 0.039(6) 0.037(6) -0.001(5) 0.008(4) 0.004(4)
C2 0.039(6) 0.042(7) 0.069(9) 0.007(6) 0.018(6) 0.009(5)
C3 0.040(6) 0.053(7) 0.038(7) -0.003(6) -0.001(5) 0.013(5)
C4 0.027(5) 0.051(7) 0.052(7) -0.008(6) 0.019(5) 0.006(5)
C5 0.020(4) 0.024(5) 0.044(6) 0.005(5) 0.021(4) 0.003(4)
C6 0.041(6) 0.027(5) 0.041(6) 0.000(5) 0.005(5) 0.004(4)
C7 0.039(5) 0.034(6) 0.053(7) 0.001(5) 0.027(5) 0.009(5)
C8 0.043(6) 0.040(6) 0.045(7) 0.012(5) 0.018(5) 0.011(5)
P1 0.0258(11) 0.0260(13) 0.0256(13) 0.0017(11) 0.0114(10) 0.0017(10)
C9 0.021(4) 0.034(5) 0.042(6) -0.003(5) 0.020(4) 0.004(4)
C10 0.028(5) 0.035(6) 0.040(6) -0.001(5) 0.011(4) -0.007(4)
C11 0.037(5) 0.045(6) 0.035(6) 0.000(5) 0.022(5) 0.003(5)
C12 0.028(5) 0.047(7) 0.039(6) 0.010(5) 0.017(4) -0.004(5)
C13 0.025(5) 0.037(6) 0.036(6) 0.005(5) 0.008(4) -0.008(4)
C14 0.033(5) 0.019(5) 0.039(6) -0.005(5) 0.013(4) 0.002(4)
C15 0.027(4) 0.029(5) 0.032(6) -0.002(4) 0.016(4) 0.001(4)
C16 0.028(5) 0.040(6) 0.037(6) 0.005(5) 0.009(4) 0.009(4)
C17 0.029(5) 0.031(6) 0.052(7) -0.005(5) 0.018(5) -0.001(4)
C18 0.047(6) 0.025(5) 0.048(7) -0.002(5) 0.031(5) 0.002(5)
C19 0.036(6) 0.041(7) 0.053(7) 0.018(6) 0.012(5) 0.014(5)
C20 0.024(5) 0.039(6) 0.038(6) 0.002(5) 0.011(4) -0.004(4)
C21 0.028(5) 0.024(5) 0.027(5) 0.004(4) 0.011(4) 0.002(4)
C22 0.034(5) 0.039(6) 0.031(6) -0.003(5) 0.016(4) 0.009(4)
C23 0.047(6) 0.026(5) 0.032(6) -0.001(5) 0.012(5) 0.014(4)
C24 0.026(5) 0.034(6) 0.046(7) -0.006(5) 0.005(4) 0.012(4)
C25 0.026(5) 0.053(7) 0.035(6) -0.005(6) 0.009(4) 0.002(5)
C26 0.028(5) 0.025(5) 0.042(6) 0.002(5) 0.012(4) -0.004(4)
P2 0.0244(11) 0.0315(14) 0.0278(14) -0.0014(11) 0.0109(10) -0.0004(10)
C27 0.027(5) 0.035(6) 0.027(5) -0.001(5) 0.008(4) 0.001(4)
C28 0.027(5) 0.037(6) 0.042(6) -0.008(5) 0.016(4) -0.004(4)
C29 0.046(6) 0.031(6) 0.051(7) -0.016(5) 0.013(5) -0.015(5)
C30 0.036(5) 0.044(7) 0.031(6) -0.017(5) 0.011(5) 0.008(5)
C31 0.036(5) 0.038(6) 0.045(7) 0.003(5) 0.020(5) 0.008(5)
C32 0.035(5) 0.034(6) 0.034(6) 0.003(5) 0.014(4) 0.006(4)
C33 0.031(5) 0.038(6) 0.019(5) 0.005(5) 0.016(4) -0.001(4)
C34 0.039(5) 0.038(6) 0.040(6) 0.003(5) 0.015(5) 0.010(5)
C35 0.033(5) 0.050(7) 0.045(7) -0.005(6) 0.014(5) -0.014(5)
C36 0.024(5) 0.053(7) 0.027(5) -0.002(5) -0.001(4) 0.001(4)
C37 0.034(5) 0.033(6) 0.032(6) 0.002(5) 0.010(4) 0.007(4)
C38 0.028(5) 0.035(6) 0.028(5) -0.001(5) 0.007(4) 0.002(4)
C39 0.032(5) 0.030(5) 0.034(6) 0.001(5) 0.015(4) 0.000(4)
C40 0.040(6) 0.031(6) 0.039(6) 0.007(5) 0.008(5) 0.003(4)
C41 0.052(7) 0.040(7) 0.034(6) 0.001(5) -0.004(5) -0.001(5)
C42 0.071(8) 0.027(6) 0.031(6) 0.004(5) 0.004(6) 0.000(5)
C43 0.050(6) 0.038(6) 0.049(7) -0.004(6) 0.023(6) -0.005(5)
C44 0.036(5) 0.042(6) 0.026(5) 0.005(5) 0.014(4) 0.007(4)
C45 0.061(8) 0.046(7) 0.065(9) 0.002(7) 0.005(7) -0.008(6)
Cl1 0.0607(17) 0.0469(17) 0.0471(17) -0.0055(14) 0.0156(14) 0.0004(14)
Cl2 0.100(3) 0.099(3) 0.044(2) 0.004(2) 0.0043(19) -0.043(2)

loop_
_atom_type_symbol
_atom_type_description
_atom_type_scat_dispersion_real
_atom_type_scat_dispersion_imag
_atom_type_scat_source
C C 0.0033 0.0016 'International Tables Vol C Tables 4.2.6.8 and 6.1.1.4'
H H 0.0000 0.0000 'International Tables Vol C Tables 4.2.6.8 and 6.1.1.4'
P P 0.1023 0.0942 'International Tables Vol C Tables 4.2.6.8 and 6.1.1.4'
Cl Cl 0.1484 0.1585 'International Tables Vol C Tables 4.2.6.8 and 6.1.1.4'
Se Se -0.0929 2.2259 'International Tables Vol C Tables 4.2.6.8 and 6.1.1.4'
Pt Pt -1.7033 8.3905 'International Tables Vol C Tables 4.2.6.8 and 6.1.1.4'

loop_
_geom_angle_atom_site_label_1
_geom_angle_atom_site_label_2
_geom_angle_atom_site_label_3
_geom_angle
_geom_angle_site_symmetry_1
_geom_angle_site_symmetry_3
_geom_angle_publ_flag
P1 Pt1 Se1 174.16(6) . . ?
P1 Pt1 Se2 101.59(6) . . ?
Se1 Pt1 Se2 83.71(3) . . ?
P1 Pt1 H1 86(3) . . ?
Se1 Pt1 H1 88(3) . . ?
Se2 Pt1 H1 172(3) . . ?
C1 Se1 Pt2 107.8(3) . . ?
C1 Se1 Pt1 110.1(3) . . ?
Pt2 Se1 Pt1 92.74(3) . . ?
P2 Pt2 Se1 176.22(7) . . ?
P2 Pt2 Se2 99.24(7) . . ?
Se1 Pt2 Se2 83.81(3) . . ?
P2 Pt2 H2 78(4) . . ?
Se1 Pt2 H2 99(4) . . ?
Se2 Pt2 H2 177(5) . . ?
C5 Se2 Pt2 107.9(3) . . ?
C5 Se2 Pt1 106.8(2) . . ?
Pt2 Se2 Pt1 89.82(3) . . ?
C3 C1 C4 112.1(8) . . ?
C3 C1 C2 110.9(10) . . ?
C4 C1 C2 108.9(9) . . ?
C3 C1 Se1 107.2(7) . . ?
C4 C1 Se1 107.5(7) . . ?
C2 C1 Se1 110.2(6) . . ?
C1 C2 H3 109.5 . . ?
C1 C2 H4 109.5 . . ?
H3 C2 H4 109.5 . . ?
C1 C2 H5 109.5 . . ?
H3 C2 H5 109.5 . . ?
H4 C2 H5 109.5 . . ?
C1 C3 H6 109.5 . . ?
C1 C3 H7 109.5 . . ?
H6 C3 H7 109.5 . . ?
C1 C3 H8 109.5 . . ?
H6 C3 H8 109.5 . . ?
H7 C3 H8 109.5 . . ?
C1 C4 H9 109.5 . . ?
C1 C4 H10 109.5 . . ?
H9 C4 H10 109.5 . . ?
C1 C4 H11 109.5 . . ?
H9 C4 H11 109.5 . . ?
H10 C4 H11 109.5 . . ?
C6 C5 C8 111.1(8) . . ?
C6 C5 C7 112.1(8) . . ?
C8 C5 C7 109.8(8) . . ?
C6 C5 Se2 111.4(6) . . ?
C8 C5 Se2 105.8(7) . . ?
C7 C5 Se2 106.3(6) . . ?
C5 C6 H12 109.5 . . ?
C5 C6 H13 109.5 . . ?
H12 C6 H13 109.5 . . ?
C5 C6 H14 109.5 . . ?
H12 C6 H14 109.5 . . ?
H13 C6 H14 109.5 . . ?
C5 C7 H15 109.5 . . ?
C5 C7 H16 109.5 . . ?
H15 C7 H16 109.5 . . ?
C5 C7 H17 109.5 . . ?
H15 C7 H17 109.5 . . ?
H16 C7 H17 109.5 . . ?
C5 C8 H18 109.5 . . ?
C5 C8 H19 109.5 . . ?
H18 C8 H19 109.5 . . ?
C5 C8 H20 109.5 . . ?
H18 C8 H20 109.5 . . ?
H19 C8 H20 109.5 . . ?
C15 P1 C9 105.4(4) . . ?
C15 P1 C21 103.1(4) . . ?
C9 P1 C21 102.6(4) . . ?
C15 P1 Pt1 114.0(3) . . ?
C9 P1 Pt1 112.0(3) . . ?
C21 P1 Pt1 118.3(3) . . ?
C14 C9 C10 119.2(9) . . ?
C14 C9 P1 118.9(7) . . ?
C10 C9 P1 121.8(7) . . ?
C9 C10 C11 120.1(9) . . ?
C9 C10 H21 119.9 . . ?
C11 C10 H21 119.9 . . ?
C12 C11 C10 119.5(10) . . ?
C12 C11 H22 120.2 . . ?
C10 C11 H22 120.2 . . ?
C11 C12 C13 120.8(9) . . ?
C11 C12 H23 119.6 . . ?
C13 C12 H23 119.6 . . ?
C12 C13 C14 120.1(9) . . ?
C12 C13 H24 120.0 . . ?
C14 C13 H24 120.0 . . ?
C13 C14 C9 120.2(9) . . ?
C13 C14 H25 119.9 . . ?
C9 C14 H25 119.9 . . ?
C20 C15 C16 118.1(9) . . ?
C20 C15 P1 119.9(8) . . ?
C16 C15 P1 122.0(7) . . ?
C17 C16 C15 120.6(9) . . ?
C17 C16 H26 119.7 . . ?
C15 C16 H26 119.7 . . ?
C18 C17 C16 120.0(10) . . ?
C18 C17 H27 120.0 . . ?
C16 C17 H27 120.0 . . ?
C17 C18 C19 120.3(9) . . ?
C17 C18 H28 119.9 . . ?
C19 C18 H28 119.9 . . ?
C20 C19 C18 118.8(10) . . ?
C20 C19 H29 120.6 . . ?
C18 C19 H29 120.6 . . ?
C15 C20 C19 122.1(10) . . ?
C15 C20 H30 118.9 . . ?
C19 C20 H30 118.9 . . ?
C22 C21 C26 118.0(9) . . ?
C22 C21 P1 123.0(7) . . ?
C26 C21 P1 118.9(7) . . ?
C21 C22 C23 120.7(9) . . ?
C21 C22 H31 119.7 . . ?
C23 C22 H31 119.7 . . ?
C24 C23 C22 118.8(10) . . ?
C24 C23 H32 120.6 . . ?
C22 C23 H32 120.6 . . ?
C25 C24 C23 121.5(9) . . ?
C25 C24 H33 119.2 . . ?
C23 C24 H33 119.2 . . ?
C24 C25 C26 119.1(10) . . ?
C24 C25 H34 120.5 . . ?
C26 C25 H34 120.5 . . ?
C21 C26 C25 121.9(10) . . ?
C21 C26 H35 119.1 . . ?
C25 C26 H35 119.1 . . ?
C27 P2 C33 102.8(4) . . ?
C27 P2 C39 104.1(4) . . ?
C33 P2 C39 103.7(4) . . ?
C27 P2 Pt2 114.3(3) . . ?
C33 P2 Pt2 115.6(3) . . ?
C39 P2 Pt2 114.8(3) . . ?
C28 C27 C32 117.9(9) . . ?
C28 C27 P2 120.3(7) . . ?
C32 C27 P2 121.7(8) . . ?
C27 C28 C29 121.8(10) . . ?
C27 C28 H36 119.1 . . ?
C29 C28 H36 119.1 . . ?
C30 C29 C28 119.0(10) . . ?
C30 C29 H37 120.5 . . ?
C28 C29 H37 120.5 . . ?
C31 C30 C29 119.8(10) . . ?
C31 C30 H38 120.1 . . ?
C29 C30 H38 120.1 . . ?
C32 C31 C30 120.7(10) . . ?
C32 C31 H39 119.6 . . ?
C30 C31 H39 119.6 . . ?
C31 C32 C27 120.7(10) . . ?
C31 C32 H40 119.6 . . ?
C27 C32 H40 119.6 . . ?
C38 C33 C34 118.5(9) . . ?
C38 C33 P2 123.0(8) . . ?
C34 C33 P2 118.4(7) . . ?
C35 C34 C33 120.1(10) . . ?
C35 C34 H41 120.0 . . ?
C33 C34 H41 120.0 . . ?
C36 C35 C34 120.3(11) . . ?
C36 C35 H42 119.9 . . ?
C34 C35 H42 119.9 . . ?
C35 C36 C37 120.2(9) . . ?
C35 C36 H43 119.9 . . ?
C37 C36 H43 119.9 . . ?
C36 C37 C38 121.0(9) . . ?
C36 C37 H44 119.5 . . ?
C38 C37 H44 119.5 . . ?
C33 C38 C37 119.9(10) . . ?
C33 C38 H45 120.0 . . ?
C37 C38 H45 120.0 . . ?
C40 C39 C44 120.8(9) . . ?
C40 C39 P2 119.1(7) . . ?
C44 C39 P2 120.1(7) . . ?
C41 C40 C39 119.8(10) . . ?
C41 C40 H46 120.1 . . ?
C39 C40 H46 120.1 . . ?
C40 C41 C42 121.8(10) . . ?
C40 C41 H47 119.1 . . ?
C42 C41 H47 119.1 . . ?
C41 C42 C43 118.2(10) . . ?
C41 C42 H48 120.9 . . ?
C43 C42 H48 120.9 . . ?
C44 C43 C42 120.5(10) . . ?
C44 C43 H49 119.8 . . ?
C42 C43 H49 119.8 . . ?
C43 C44 C39 118.8(9) . . ?
C43 C44 H50 120.6 . . ?
C39 C44 H50 120.6 . . ?
Cl2 C45 Cl1 112.1(7) . . ?
Cl2 C45 H51 109.2 . . ?
Cl1 C45 H51 109.2 . . ?
Cl2 C45 H52 109.2 . . ?
Cl1 C45 H52 109.2 . . ?
H51 C45 H52 107.9 . . ?

loop_
_geom_bond_atom_site_label_1
_geom_bond_atom_site_label_2
_geom_bond_distance
_geom_bond_site_symmetry_2
_geom_bond_publ_flag
Pt1 P1 2.217(3) . ?
Pt1 Se1 2.4494(11) . ?
Pt1 Se2 2.5109(10) . ?
Pt1 H1 1.56(8) . ?
Se1 C1 2.008(10) . ?
Se1 Pt2 2.4469(10) . ?
Pt2 P2 2.210(2) . ?
Pt2 Se2 2.5088(11) . ?
Pt2 H2 1.596(10) . ?
Se2 C5 2.014(9) . ?
C1 C3 1.495(15) . ?
C1 C4 1.519(13) . ?
C1 C2 1.532(15) . ?
C2 H3 0.9800 . ?
C2 H4 0.9800 . ?
C2 H5 0.9800 . ?
C3 H6 0.9800 . ?
C3 H7 0.9800 . ?
C3 H8 0.9800 . ?
C4 H9 0.9800 . ?
C4 H10 0.9800 . ?
C4 H11 0.9800 . ?
C5 C6 1.489(13) . ?
C5 C8 1.520(14) . ?
C5 C7 1.521(12) . ?
C6 H12 0.9800 . ?
C6 H13 0.9800 . ?
C6 H14 0.9800 . ?
C7 H15 0.9800 . ?
C7 H16 0.9800 . ?
C7 H17 0.9800 . ?
C8 H18 0.9800 . ?
C8 H19 0.9800 . ?
C8 H20 0.9800 . ?
P1 C15 1.818(10) . ?
P1 C9 1.820(9) . ?
P1 C21 1.827(9) . ?
C9 C14 1.392(13) . ?
C9 C10 1.397(14) . ?
C10 C11 1.399(14) . ?
C10 H21 0.9500 . ?
C11 C12 1.377(15) . ?
C11 H22 0.9500 . ?
C12 C13 1.378(14) . ?
C12 H23 0.9500 . ?
C13 C14 1.388(13) . ?
C13 H24 0.9500 . ?
C14 H25 0.9500 . ?
C15 C20 1.374(13) . ?
C15 C16 1.392(13) . ?
C16 C17 1.381(14) . ?
C16 H26 0.9500 . ?
C17 C18 1.373(14) . ?
C17 H27 0.9500 . ?
C18 C19 1.386(15) . ?
C18 H28 0.9500 . ?
C19 C20 1.379(15) . ?
C19 H29 0.9500 . ?
C20 H30 0.9500 . ?
C21 C22 1.381(14) . ?
C21 C26 1.382(13) . ?
C22 C23 1.413(13) . ?
C22 H31 0.9500 . ?
C23 C24 1.381(15) . ?
C23 H32 0.9500 . ?
C24 C25 1.348(15) . ?
C24 H33 0.9500 . ?
C25 C26 1.397(13) . ?
C25 H34 0.9500 . ?
C26 H35 0.9500 . ?
P2 C27 1.824(10) . ?
P2 C33 1.835(10) . ?
P2 C39 1.847(10) . ?
C27 C28 1.367(14) . ?
C27 C32 1.405(13) . ?
C28 C29 1.391(14) . ?
C28 H36 0.9500 . ?
C29 C30 1.384(15) . ?
C29 H37 0.9500 . ?
C30 C31 1.373(15) . ?
C30 H38 0.9500 . ?
C31 C32 1.362(14) . ?
C31 H39 0.9500 . ?
C32 H40 0.9500 . ?
C33 C38 1.376(13) . ?
C33 C34 1.408(14) . ?
C34 C35 1.378(14) . ?
C34 H41 0.9500 . ?
C35 C36 1.353(15) . ?
C35 H42 0.9500 . ?
C36 C37 1.364(14) . ?
C36 H43 0.9500 . ?
C37 C38 1.379(13) . ?
C37 H44 0.9500 . ?
C38 H45 0.9500 . ?
C39 C40 1.373(13) . ?
C39 C44 1.396(13) . ?
C40 C41 1.362(15) . ?
C40 H46 0.9500 . ?
C41 C42 1.380(15) . ?
C41 H47 0.9500 . ?
C42 C43 1.410(15) . ?
C42 H48 0.9500 . ?
C43 C44 1.384(15) . ?
C43 H49 0.9500 . ?
C44 H50 0.9500 . ?
C45 Cl2 1.722(14) . ?
C45 Cl1 1.742(12) . ?
C45 H51 0.9900 . ?
C45 H52 0.9900 . ?

loop_
_geom_torsion_atom_site_label_1
_geom_torsion_atom_site_label_2
_geom_torsion_atom_site_label_3
_geom_torsion_atom_site_label_4
_geom_torsion
_geom_torsion_site_symmetry_1
_geom_torsion_site_symmetry_2
_geom_torsion_site_symmetry_3
_geom_torsion_site_symmetry_4
_geom_torsion_publ_flag
P1 Pt1 Se1 C1 70.5(7) . . . . ?
Se2 Pt1 Se1 C1 -133.9(3) . . . . ?
P1 Pt1 Se1 Pt2 -179(51) . . . . ?
Se2 Pt1 Se1 Pt2 -23.84(3) . . . . ?
C1 Se1 Pt2 P2 -7.9(11) . . . . ?
Pt1 Se1 Pt2 P2 -120.1(11) . . . . ?
C1 Se1 Pt2 Se2 136.0(3) . . . . ?
Pt1 Se1 Pt2 Se2 23.85(3) . . . . ?
P2 Pt2 Se2 C5 -97.8(2) . . . . ?
Se1 Pt2 Se2 C5 84.5(2) . . . . ?
P2 Pt2 Se2 Pt1 154.54(7) . . . . ?
Se1 Pt2 Se2 Pt1 -23.21(3) . . . . ?
P1 Pt1 Se2 C5 92.1(3) . . . . ?
Se1 Pt1 Se2 C5 -85.5(3) . . . . ?
P1 Pt1 Se2 Pt2 -159.27(7) . . . . ?
Se1 Pt1 Se2 Pt2 23.19(3) . . . . ?
Pt2 Se1 C1 C3 75.2(7) . . . . ?
Pt1 Se1 C1 C3 175.0(6) . . . . ?
Pt2 Se1 C1 C4 -164.1(6) . . . . ?
Pt1 Se1 C1 C4 -64.3(7) . . . . ?
Pt2 Se1 C1 C2 -45.6(8) . . . . ?
Pt1 Se1 C1 C2 54.3(8) . . . . ?
Pt2 Se2 C5 C6 -42.0(7) . . . . ?
Pt1 Se2 C5 C6 53.4(7) . . . . ?
Pt2 Se2 C5 C8 -163.0(5) . . . . ?
Pt1 Se2 C5 C8 -67.5(6) . . . . ?
Pt2 Se2 C5 C7 80.4(7) . . . . ?
Pt1 Se2 C5 C7 175.8(6) . . . . ?
Se1 Pt1 P1 C15 -93.1(7) . . . . ?
Se2 Pt1 P1 C15 111.7(3) . . . . ?
Se1 Pt1 P1 C9 26.5(8) . . . . ?
Se2 Pt1 P1 C9 -128.8(3) . . . . ?
Se1 Pt1 P1 C21 145.5(7) . . . . ?
Se2 Pt1 P1 C21 -9.8(3) . . . . ?
C15 P1 C9 C14 157.6(8) . . . . ?
C21 P1 C9 C14 -94.8(8) . . . . ?
Pt1 P1 C9 C14 33.1(8) . . . . ?
C15 P1 C9 C10 -20.9(9) . . . . ?
C21 P1 C9 C10 86.6(9) . . . . ?
Pt1 P1 C9 C10 -145.4(7) . . . . ?
C14 C9 C10 C11 1.4(14) . . . . ?
P1 C9 C10 C11 179.9(8) . . . . ?
C9 C10 C11 C12 -0.3(15) . . . . ?
C10 C11 C12 C13 -0.4(15) . . . . ?
C11 C12 C13 C14 -0.1(15) . . . . ?
C12 C13 C14 C9 1.3(14) . . . . ?
C10 C9 C14 C13 -1.9(14) . . . . ?
P1 C9 C14 C13 179.5(7) . . . . ?
C9 P1 C15 C20 -94.5(8) . . . . ?
C21 P1 C15 C20 158.3(8) . . . . ?
Pt1 P1 C15 C20 28.7(8) . . . . ?
C9 P1 C15 C16 83.9(8) . . . . ?
C21 P1 C15 C16 -23.4(9) . . . . ?
Pt1 P1 C15 C16 -152.9(7) . . . . ?
C20 C15 C16 C17 -1.6(14) . . . . ?
P1 C15 C16 C17 180.0(8) . . . . ?
C15 C16 C17 C18 2.1(15) . . . . ?
C16 C17 C18 C19 -2.8(15) . . . . ?
C17 C18 C19 C20 3.0(15) . . . . ?
C16 C15 C20 C19 2.0(15) . . . . ?
P1 C15 C20 C19 -179.6(8) . . . . ?
C18 C19 C20 C15 -2.7(16) . . . . ?
C15 P1 C21 C22 116.2(8) . . . . ?
C9 P1 C21 C22 6.9(9) . . . . ?
Pt1 P1 C21 C22 -116.9(8) . . . . ?
C15 P1 C21 C26 -68.4(8) . . . . ?
C9 P1 C21 C26 -177.8(8) . . . . ?
Pt1 P1 C21 C26 58.4(8) . . . . ?
C26 C21 C22 C23 1.8(14) . . . . ?
P1 C21 C22 C23 177.1(7) . . . . ?
C21 C22 C23 C24 -0.4(14) . . . . ?
C22 C23 C24 C25 -0.5(15) . . . . ?
C23 C24 C25 C26 0.1(16) . . . . ?
C22 C21 C26 C25 -2.2(15) . . . . ?
P1 C21 C26 C25 -177.8(8) . . . . ?
C24 C25 C26 C21 1.3(16) . . . . ?
Se1 Pt2 P2 C27 -103.8(11) . . . . ?
Se2 Pt2 P2 C27 112.6(3) . . . . ?
Se1 Pt2 P2 C33 137.2(11) . . . . ?
Se2 Pt2 P2 C33 -6.5(4) . . . . ?
Se1 Pt2 P2 C39 16.4(12) . . . . ?
Se2 Pt2 P2 C39 -127.2(4) . . . . ?
C33 P2 C27 C28 98.5(8) . . . . ?
C39 P2 C27 C28 -153.5(8) . . . . ?
Pt2 P2 C27 C28 -27.5(9) . . . . ?
C33 P2 C27 C32 -77.8(8) . . . . ?
C39 P2 C27 C32 30.1(9) . . . . ?
Pt2 P2 C27 C32 156.2(7) . . . . ?
C32 C27 C28 C29 3.1(15) . . . . ?
P2 C27 C28 C29 -173.4(8) . . . . ?
C27 C28 C29 C30 -3.1(16) . . . . ?
C28 C29 C30 C31 0.4(16) . . . . ?
C29 C30 C31 C32 2.3(16) . . . . ?
C30 C31 C32 C27 -2.3(15) . . . . ?
C28 C27 C32 C31 -0.3(14) . . . . ?
P2 C27 C32 C31 176.1(8) . . . . ?
C27 P2 C33 C38 -16.5(9) . . . . ?
C39 P2 C33 C38 -124.7(8) . . . . ?
Pt2 P2 C33 C38 108.7(8) . . . . ?
C27 P2 C33 C34 167.9(8) . . . . ?
C39 P2 C33 C34 59.7(8) . . . . ?
Pt2 P2 C33 C34 -66.9(8) . . . . ?
C38 C33 C34 C35 1.2(15) . . . . ?
P2 C33 C34 C35 176.9(8) . . . . ?
C33 C34 C35 C36 -3.4(16) . . . . ?
C34 C35 C36 C37 3.3(16) . . . . ?
C35 C36 C37 C38 -1.0(16) . . . . ?
C34 C33 C38 C37 1.1(14) . . . . ?
P2 C33 C38 C37 -174.4(7) . . . . ?
C36 C37 C38 C33 -1.3(15) . . . . ?
C27 P2 C39 C40 90.7(9) . . . . ?
C33 P2 C39 C40 -162.0(8) . . . . ?
Pt2 P2 C39 C40 -35.0(9) . . . . ?
C27 P2 C39 C44 -90.2(8) . . . . ?
C33 P2 C39 C44 17.1(9) . . . . ?
Pt2 P2 C39 C44 144.1(7) . . . . ?
C44 C39 C40 C41 3.2(16) . . . . ?
P2 C39 C40 C41 -177.7(8) . . . . ?
C39 C40 C41 C42 -2.9(17) . . . . ?
C40 C41 C42 C43 0.4(17) . . . . ?
C41 C42 C43 C44 1.7(17) . . . . ?
C42 C43 C44 C39 -1.4(16) . . . . ?
C40 C39 C44 C43 -1.1(15) . . . . ?
P2 C39 C44 C43 179.8(8) . . . . ?
